data_4346003
loop_
_publ_author_name
'Wai-Fun Yeung'
'Tai-Chu Lau'
'Xin-Yi Wang'
'Song Gao'
'Lap Szeto'
'Wing-Tak Wong'

_publ_section_title
;
 2D LnIIIRuIII2 Compounds Constructed from trans-[Ru(acac)2(CN)2]-.
 Syntheses, Structures, and Magnetic Properties
;
_journal_name_full 'Inorganic Chemistry'
_journal_page_first 6756
_journal_page_last 6760
_journal_paper_doi 10.1021/ic060580m
_journal_volume 45
_journal_year 2006
_chemical_formula_moiety 'C24 H28 N6 O14  Ru2 Tb, C24 H20 P '
_chemical_formula_sum 'C48 H48 N6 O14 P Ru2 Tb'
_chemical_formula_weight 1324.98
_space_group_IT_number 2
_space_group_name_Hall '-P 1'
_space_group_name_H-M_alt 'P -1'
_symmetry_cell_setting triclinic
_symmetry_Int_Tables_number 2
_symmetry_space_group_name_Hall '-P 1'
_symmetry_space_group_name_H-M 'P -1'
_cell_angle_alpha 87.99(1)
_cell_angle_beta 73.90(1)
_cell_angle_gamma 81.92(1)
_cell_formula_units_Z 2
_cell_length_a 10.951(1)
_cell_length_b 13.196(2)
_cell_length_c 19.194(2)
_cell_measurement_temperature 301(1)
_cell_measurement_theta_max 27.5
_cell_measurement_theta_min 1.1
_cell_volume 2638.4(6)
_computing_cell_refinement Unknown
_computing_data_collection Unknown
_computing_data_reduction CrystalStructure
_computing_publication_material 'CrystalStructure Ver. 3.5.1'
_computing_structure_refinement CRYSTALS
_computing_structure_solution 'DIRDIF99 (PATTY)'
_diffrn_measured_fraction_theta_full 0.9427
_diffrn_measured_fraction_theta_max 0.9427
_diffrn_measurement_device_type 'Bruker SMART CCD'
_diffrn_measurement_method \w
_diffrn_radiation_type 'Mo K\a'
_diffrn_radiation_wavelength 0.7107
_diffrn_reflns_av_R_equivalents 0.020
_diffrn_reflns_limit_h_max 14
_diffrn_reflns_limit_h_min -13
_diffrn_reflns_limit_k_max 15
_diffrn_reflns_limit_k_min -17
_diffrn_reflns_limit_l_max 24
_diffrn_reflns_limit_l_min -24
_diffrn_reflns_number 16499
_diffrn_reflns_theta_full 27.51
_diffrn_reflns_theta_max 27.51
_exptl_absorpt_coefficient_mu 1.987
_exptl_absorpt_correction_T_max 0.864
_exptl_absorpt_correction_T_min 0.618
_exptl_absorpt_correction_type multi-scan
_exptl_absorpt_process_details 'SADABS (Sheldrick, 1997)'
_exptl_crystal_colour 'dark red'
_exptl_crystal_density_diffrn 1.668
_exptl_crystal_density_method 'not measured'
_exptl_crystal_description block
_exptl_crystal_F_000 1316.00
_exptl_crystal_size_max 0.32
_exptl_crystal_size_mid 0.20
_exptl_crystal_size_min 0.08
_refine_diff_density_max 1.55
_refine_diff_density_min -3.73
_refine_ls_extinction_method none
_refine_ls_goodness_of_fit_ref 1.034
_refine_ls_hydrogen_treatment constr
_refine_ls_number_parameters 700
_refine_ls_number_reflns 8531
_refine_ls_R_factor_gt 0.0450
_refine_ls_shift/su_max 0.0380
_refine_ls_structure_factor_coef F
_refine_ls_weighting_details 'w = 1/[0.0002Fo^2^ + 1.0000\s(Fo^2^) + 0.0600]'
_refine_ls_weighting_scheme calc
_refine_ls_wR_factor_ref 0.0530
_reflns_number_gt 8498
_reflns_number_total 11424
_reflns_threshold_expression F^2^>2.0\s(F^2^)
_cod_data_source_file ic060580msi20060406_025116.cif
_cod_data_source_block compound1
_cod_original_cell_volume 2638.4(5)
_cod_original_sg_symbol_H-M 'P -1       '
_cod_original_formula_sum 'C48 H48 N6 O14 P Ru2 Tb '
_cod_database_code 4346003

loop_
_symmetry_equiv_pos_as_xyz
x,y,z
-x,-y,-z

loop_
_atom_site_label
_atom_site_type_symbol
_atom_site_fract_x
_atom_site_fract_y
_atom_site_fract_z
_atom_site_U_iso_or_equiv
_atom_site_adp_type
_atom_site_occupancy
_atom_site_symmetry_multiplicity
_atom_site_calc_flag
_atom_site_refinement_flags
_atom_site_disorder_assembly
_atom_site_disorder_group
Tb(1) Tb 0.58787(3) 0.26319(3) 0.26182(2) 0.02365(9) Uani 1.00 1 d . . .
Ru(1) Ru 0.10827(5) 0.20516(4) 0.24066(3) 0.0276(2) Uani 1.00 1 d . . .
Ru(2) Ru 0.5000 0.0000 0.5000 0.0307(2) Uani 1.00 1 d . . .
Ru(3) Ru 0.5000 0.5000 0.5000 0.0460(3) Uani 1.00 1 d . . .
P(1) P 0.7772(2) 0.2723(2) 0.84887(11) 0.0348(5) Uani 1.00 1 d . . .
O(1) O 0.1421(5) 0.1267(4) 0.1483(3) 0.037(2) Uani 1.00 1 d . . .
O(2) O 0.0742(5) 0.3366(4) 0.1893(3) 0.037(2) Uani 1.00 1 d . . .
O(3) O 0.0754(5) 0.2834(4) 0.3329(3) 0.041(2) Uani 1.00 1 d . . .
O(4) O 0.1439(5) 0.0730(4) 0.2917(3) 0.037(2) Uani 1.00 1 d . . .
O(5) O 0.3075(5) 0.0235(4) 0.5255(3) 0.041(2) Uani 1.00 1 d . . .
O(6) O 0.4978(6) 0.1207(4) 0.5612(3) 0.044(2) Uani 1.00 1 d . . .
O(7) O 0.3508(6) 0.4462(5) 0.5704(4) 0.060(2) Uani 1.00 1 d . . .
O(8) O 0.3857(6) 0.6267(5) 0.4845(3) 0.057(2) Uani 1.00 1 d . . .
O(9) O 0.7027(6) 0.4120(4) 0.2375(3) 0.049(2) Uani 1.00 1 d . . .
O(10) O 0.5222(6) 0.4328(4) 0.2127(3) 0.045(2) Uani 1.00 1 d . . .
O(11) O 0.6340(7) 0.5589(5) 0.1978(4) 0.068(2) Uani 1.00 1 d . . .
O(12) O 0.6916(6) 0.2558(4) 0.1326(3) 0.046(2) Uani 1.00 1 d . . .
O(13) O 0.6545(5) 0.1107(4) 0.1817(3) 0.042(2) Uani 1.00 1 d . . .
O(14) O 0.7510(8) 0.1190(6) 0.0665(4) 0.074(3) Uani 1.00 1 d . . .
N(1) N 0.8062(6) 0.2022(5) 0.2686(4) 0.037(2) Uani 1.00 1 d . . .
N(2) N 0.3985(6) 0.2378(5) 0.2257(4) 0.040(2) Uani 1.00 1 d . . .
N(3) N 0.5340(6) 0.1355(5) 0.3549(4) 0.043(2) Uani 1.00 1 d . . .
N(4) N 0.4779(9) 0.3676(6) 0.3677(5) 0.067(3) Uani 1.00 1 d . . .
N(5) N 0.6204(7) 0.4702(5) 0.2152(4) 0.042(2) Uani 1.00 1 d . . .
N(6) N 0.7004(7) 0.1604(5) 0.1253(4) 0.041(2) Uani 1.00 1 d . . .
C(1) C -0.0855(7) 0.1960(6) 0.2602(4) 0.031(2) Uani 1.00 1 d . . .
C(2) C 0.2974(7) 0.2239(6) 0.2252(4) 0.031(2) Uani 1.00 1 d . . .
C(3) C 0.5175(7) 0.0886(6) 0.4080(4) 0.037(2) Uani 1.00 1 d . . .
C(4) C 0.4759(9) 0.4182(7) 0.4164(5) 0.051(3) Uani 1.00 1 d . . .
C(5) C 0.1118(11) 0.0805(8) 0.0374(5) 0.067(4) Uani 1.00 1 d . . .
C(6) C 0.0991(8) 0.1583(7) 0.0947(4) 0.043(2) Uani 1.00 1 d . . .
C(7) C 0.0445(9) 0.2585(7) 0.0879(5) 0.049(3) Uani 1.00 1 d . . .
C(8) C 0.0378(7) 0.3413(6) 0.1316(5) 0.042(2) Uani 1.00 1 d . . .
C(9) C -0.0110(10) 0.4472(7) 0.1119(6) 0.063(3) Uani 1.00 1 d . . .
C(10) C 0.1178(12) 0.3328(9) 0.4395(6) 0.079(4) Uani 1.00 1 d . . .
C(11) C 0.1263(8) 0.2512(8) 0.3845(4) 0.047(3) Uani 1.00 1 d . . .
C(12) C 0.1816(8) 0.1522(8) 0.3914(5) 0.049(3) Uani 1.00 1 d . . .
C(13) C 0.1853(7) 0.0697(7) 0.3484(4) 0.041(2) Uani 1.00 1 d . . .
C(14) C 0.2394(11) -0.0349(8) 0.3674(6) 0.068(4) Uani 1.00 1 d . . .
C(15) C 0.0983(9) 0.0574(9) 0.6009(6) 0.073(4) Uani 1.00 1 d . . .
C(16) C 0.2369(8) 0.0698(7) 0.5823(5) 0.045(3) Uani 1.00 1 d . . .
C(17) C 0.2787(9) 0.1309(8) 0.6257(5) 0.056(3) Uani 1.00 1 d . . .
C(18) C 0.4027(9) 0.1558(7) 0.6131(5) 0.048(3) Uani 1.00 1 d . . .
C(19) C 0.4307(11) 0.2311(8) 0.6616(6) 0.071(4) Uani 1.00 1 d . . .
C(20) C 0.1631(11) 0.4583(10) 0.6703(6) 0.084(4) Uani 1.00 1 d . . .
C(21) C 0.2513(9) 0.5049(8) 0.6073(5) 0.055(3) Uani 1.00 1 d . . .
C(22) C 0.2192(10) 0.6088(8) 0.5927(6) 0.065(3) Uani 1.00 1 d . . .
C(23) C 0.2819(9) 0.6646(8) 0.5336(5) 0.054(3) Uani 1.00 1 d . . .
C(24) C 0.2328(11) 0.7718(7) 0.5232(6) 0.070(4) Uani 1.00 1 d . . .
C(25) C 0.7355(7) 0.3834(6) 0.9065(4) 0.036(2) Uani 1.00 1 d . . .
C(26) C 0.7436(8) 0.3735(7) 0.9769(5) 0.045(3) Uani 1.00 1 d . . .
C(27) C 0.7074(10) 0.4556(8) 1.0228(5) 0.056(3) Uani 1.00 1 d . . .
C(28) C 0.6651(10) 0.5487(8) 0.9987(6) 0.061(3) Uani 1.00 1 d . . .
C(29) C 0.6570(9) 0.5621(7) 0.9278(5) 0.056(3) Uani 1.00 1 d . . .
C(30) C 0.6926(8) 0.4779(6) 0.8819(5) 0.044(2) Uani 1.00 1 d . . .
C(31) C 0.9335(8) 0.2100(6) 0.8489(4) 0.039(2) Uani 1.00 1 d . . .
C(32) C 1.0222(9) 0.2663(7) 0.8617(5) 0.053(3) Uani 1.00 1 d . . .
C(33) C 1.1494(9) 0.2224(8) 0.8516(6) 0.059(3) Uani 1.00 1 d . . .
C(34) C 1.1845(10) 0.1232(8) 0.8312(6) 0.059(3) Uani 1.00 1 d . . .
C(35) C 1.0987(9) 0.0655(7) 0.8179(6) 0.056(3) Uani 1.00 1 d . . .
C(36) C 0.9727(9) 0.1090(7) 0.8271(5) 0.052(3) Uani 1.00 1 d . . .
C(37) C 0.7844(8) 0.3113(6) 0.7578(4) 0.040(2) Uani 1.00 1 d . . .
C(38) C 0.8995(10) 0.3176(9) 0.7084(6) 0.070(4) Uani 1.00 1 d . . .
C(39) C 0.9031(12) 0.3579(12) 0.6396(6) 0.096(5) Uani 1.00 1 d . . .
C(40) C 0.7940(13) 0.3877(9) 0.6219(6) 0.075(4) Uani 1.00 1 d . . .
C(41) C 0.6760(12) 0.3809(8) 0.6709(6) 0.066(4) Uani 1.00 1 d . . .
C(42) C 0.6716(9) 0.3414(7) 0.7384(5) 0.052(3) Uani 1.00 1 d . . .
C(43) C 0.6567(8) 0.1888(6) 0.8772(5) 0.042(2) Uani 1.00 1 d . . .
C(44) C 0.6536(10) 0.1101(8) 0.8333(6) 0.059(3) Uani 1.00 1 d . . .
C(45) C 0.5593(11) 0.0464(8) 0.8532(7) 0.073(4) Uani 1.00 1 d . . .
C(46) C 0.4683(11) 0.0623(9) 0.9182(7) 0.074(4) Uani 1.00 1 d . . .
C(47) C 0.4707(10) 0.1379(9) 0.9632(7) 0.076(4) Uani 1.00 1 d . . .
C(48) C 0.5652(9) 0.2030(8) 0.9437(6) 0.059(3) Uani 1.00 1 d . . .
H(1) H 0.0589(11) 0.0294(8) 0.0570(5) 0.081(4) Uiso 1.00 1 c . . .
H(2) H 0.0859(11) 0.1129(8) -0.0021(5) 0.081(4) Uiso 1.00 1 c . . .
H(3) H 0.1986(11) 0.0498(8) 0.0211(5) 0.081(4) Uiso 1.00 1 c . . .
H(4) H 0.0076(9) 0.2716(7) 0.0486(5) 0.059(3) Uiso 1.00 1 c . . .
H(5) H 0.0424(10) 0.4939(7) 0.1198(6) 0.076(4) Uiso 1.00 1 c . . .
H(6) H -0.0101(10) 0.4486(7) 0.0622(6) 0.076(4) Uiso 1.00 1 c . . .
H(7) H -0.0962(10) 0.4662(7) 0.1411(6) 0.076(4) Uiso 1.00 1 c . . .
H(8) H 0.1487(12) 0.3029(9) 0.4782(6) 0.095(5) Uiso 1.00 1 c . . .
H(9) H 0.1685(12) 0.3840(9) 0.4171(6) 0.095(5) Uiso 1.00 1 c . . .
H(10) H 0.0310(12) 0.3628(9) 0.4579(6) 0.095(5) Uiso 1.00 1 c . . .
H(11) H 0.2212(8) 0.1396(8) 0.4296(5) 0.059(3) Uiso 1.00 1 c . . .
H(12) H 0.1864(11) -0.0832(8) 0.3616(6) 0.082(4) Uiso 1.00 1 c . . .
H(13) H 0.3235(11) -0.0527(8) 0.3365(6) 0.082(4) Uiso 1.00 1 c . . .
H(14) H 0.2426(11) -0.0351(8) 0.4164(6) 0.082(4) Uiso 1.00 1 c . . .
H(15) H 0.0528(9) 0.0944(9) 0.6441(6) 0.084(4) Uiso 1.00 1 c . . .
H(16) H 0.0643(9) 0.0828(9) 0.5623(6) 0.084(4) Uiso 1.00 1 c . . .
H(17) H 0.0896(9) -0.0131(9) 0.6080(6) 0.084(4) Uiso 1.00 1 c . . .
H(18) H 0.2169(9) 0.1585(8) 0.6682(5) 0.067(3) Uiso 1.00 1 c . . .
H(19) H 0.4883(11) 0.1973(8) 0.6868(6) 0.085(4) Uiso 1.00 1 c . . .
H(20) H 0.4685(11) 0.2848(8) 0.6332(6) 0.085(4) Uiso 1.00 1 c . . .
H(21) H 0.3531(11) 0.2586(8) 0.6957(6) 0.085(4) Uiso 1.00 1 c . . .
H(22) H 0.0935(11) 0.5082(10) 0.6934(6) 0.101(5) Uiso 1.00 1 c . . .
H(23) H 0.1309(11) 0.4036(10) 0.6533(6) 0.101(5) Uiso 1.00 1 c . . .
H(24) H 0.2090(11) 0.4327(10) 0.7040(6) 0.101(5) Uiso 1.00 1 c . . .
H(25) H 0.1473(10) 0.6449(8) 0.6266(6) 0.077(3) Uiso 1.00 1 c . . .
H(26) H 0.2961(11) 0.8140(7) 0.5235(6) 0.083(4) Uiso 1.00 1 c . . .
H(27) H 0.2132(11) 0.7781(7) 0.4779(6) 0.083(4) Uiso 1.00 1 c . . .
H(28) H 0.1574(11) 0.7924(7) 0.5611(6) 0.083(4) Uiso 1.00 1 c . . .
H(29) H 0.7747(8) 0.3090(7) 0.9935(5) 0.054(3) Uiso 1.00 1 c . . .
H(30) H 0.7117(10) 0.4479(8) 1.0715(5) 0.067(3) Uiso 1.00 1 c . . .
H(31) H 0.6407(10) 0.6056(8) 1.0310(6) 0.073(3) Uiso 1.00 1 c . . .
H(32) H 0.6277(9) 0.6273(7) 0.9114(5) 0.067(3) Uiso 1.00 1 c . . .
H(33) H 0.6877(8) 0.4851(6) 0.8333(5) 0.053(3) Uiso 1.00 1 c . . .
H(34) H 0.9964(9) 0.3354(7) 0.8774(5) 0.063(3) Uiso 1.00 1 c . . .
H(35) H 1.2108(9) 0.2619(8) 0.8591(6) 0.071(4) Uiso 1.00 1 c . . .
H(36) H 1.2706(10) 0.0929(8) 0.8259(6) 0.070(3) Uiso 1.00 1 c . . .
H(37) H 1.1254(9) -0.0037(7) 0.8026(6) 0.068(3) Uiso 1.00 1 c . . .
H(38) H 0.9125(9) 0.0692(7) 0.8183(5) 0.062(3) Uiso 1.00 1 c . . .
H(39) H 0.9772(10) 0.2948(9) 0.7206(6) 0.084(4) Uiso 1.00 1 c . . .
H(40) H 0.9832(12) 0.3641(12) 0.6055(6) 0.115(6) Uiso 1.00 1 c . . .
H(41) H 0.7973(13) 0.4142(9) 0.5749(6) 0.090(5) Uiso 1.00 1 c . . .
H(42) H 0.5990(12) 0.4032(8) 0.6579(6) 0.079(5) Uiso 1.00 1 c . . .
H(43) H 0.5912(9) 0.3346(7) 0.7721(5) 0.062(3) Uiso 1.00 1 c . . .
H(44) H 0.7175(10) 0.0989(8) 0.7883(6) 0.071(4) Uiso 1.00 1 c . . .
H(45) H 0.5579(11) -0.0075(8) 0.8220(7) 0.088(5) Uiso 1.00 1 c . . .
H(46) H 0.4026(11) 0.0197(9) 0.9319(7) 0.089(5) Uiso 1.00 1 c . . .
H(47) H 0.4076(10) 0.1470(9) 1.0087(7) 0.091(4) Uiso 1.00 1 c . . .
H(48) H 0.5666(9) 0.2561(8) 0.9755(6) 0.071(3) Uiso 1.00 1 c . . .

loop_
_atom_site_aniso_label
_atom_site_aniso_U_11
_atom_site_aniso_U_22
_atom_site_aniso_U_33
_atom_site_aniso_U_12
_atom_site_aniso_U_13
_atom_site_aniso_U_23
Tb(1) 0.0181(2) 0.0286(2) 0.0251(2) -0.00412(12) -0.00741(13) 0.00316(13)
Ru(1) 0.0187(3) 0.0332(3) 0.0330(3) -0.0027(2) -0.0107(2) -0.0012(3)
Ru(2) 0.0293(4) 0.0358(5) 0.0276(4) -0.0075(4) -0.0081(4) 0.0080(4)
Ru(3) 0.0465(6) 0.0485(6) 0.0408(6) -0.0019(5) -0.0106(5) -0.0020(4)
P(1) 0.0335(11) 0.0336(11) 0.0374(11) -0.0031(8) -0.0106(9) 0.0002(8)
O(1) 0.030(3) 0.039(3) 0.042(3) -0.003(2) -0.012(2) -0.004(2)
O(2) 0.032(3) 0.034(3) 0.049(3) -0.007(2) -0.018(3) 0.001(2)
O(3) 0.026(3) 0.051(4) 0.046(3) 0.004(2) -0.011(3) -0.013(3)
O(4) 0.031(3) 0.040(3) 0.043(3) -0.005(2) -0.016(2) 0.003(2)
O(5) 0.034(3) 0.055(4) 0.034(3) -0.005(3) -0.010(2) 0.004(3)
O(6) 0.046(3) 0.044(3) 0.044(3) -0.014(3) -0.012(3) 0.002(3)
O(7) 0.049(4) 0.059(4) 0.061(4) -0.007(3) 0.001(3) 0.003(3)
O(8) 0.057(4) 0.059(4) 0.051(4) 0.002(3) -0.015(3) 0.004(3)
O(9) 0.039(3) 0.044(3) 0.068(4) -0.010(3) -0.020(3) 0.008(3)
O(10) 0.046(4) 0.041(3) 0.049(4) -0.000(3) -0.020(3) 0.006(3)
O(11) 0.076(5) 0.037(4) 0.083(5) -0.015(3) -0.009(4) 0.012(3)
O(12) 0.060(4) 0.037(3) 0.038(3) -0.007(3) -0.007(3) 0.004(3)
O(13) 0.041(3) 0.036(3) 0.051(4) -0.006(3) -0.015(3) 0.004(3)
O(14) 0.093(6) 0.071(5) 0.046(4) -0.002(4) 0.000(4) -0.021(4)
N(1) 0.023(3) 0.048(4) 0.042(4) -0.005(3) -0.013(3) 0.003(3)
N(2) 0.026(3) 0.050(4) 0.047(4) -0.006(3) -0.012(3) 0.002(3)
N(3) 0.039(4) 0.050(4) 0.039(4) -0.007(3) -0.011(3) 0.018(3)
N(4) 0.101(7) 0.042(5) 0.049(5) -0.002(5) -0.009(5) -0.004(4)
N(5) 0.045(4) 0.035(4) 0.040(4) -0.006(3) 0.001(3) 0.001(3)
N(6) 0.042(4) 0.047(4) 0.035(4) 0.001(3) -0.013(3) -0.009(3)
C(1) 0.026(4) 0.034(4) 0.035(4) -0.005(3) -0.014(3) 0.002(3)
C(2) 0.024(4) 0.033(4) 0.037(4) -0.002(3) -0.008(3) -0.003(3)
C(3) 0.028(4) 0.043(5) 0.039(5) -0.007(3) -0.009(3) 0.005(4)
C(4) 0.056(6) 0.049(5) 0.048(5) -0.001(4) -0.019(5) -0.002(4)
C(5) 0.085(8) 0.084(8) 0.039(5) -0.025(6) -0.018(5) -0.011(5)
C(6) 0.043(5) 0.056(5) 0.035(4) -0.018(4) -0.010(4) 0.001(4)
C(7) 0.053(6) 0.060(6) 0.042(5) -0.013(5) -0.024(4) 0.009(4)
C(8) 0.028(4) 0.045(5) 0.055(5) -0.013(4) -0.014(4) 0.016(4)
C(9) 0.052(6) 0.058(6) 0.082(8) -0.008(5) -0.026(5) 0.028(5)
C(10) 0.091(9) 0.096(9) 0.055(7) -0.013(7) -0.025(6) -0.025(6)
C(11) 0.033(4) 0.072(6) 0.034(5) -0.008(4) -0.006(4) -0.013(4)
C(12) 0.044(5) 0.072(7) 0.035(5) -0.004(5) -0.018(4) 0.006(4)
C(13) 0.027(4) 0.058(5) 0.041(5) -0.007(4) -0.014(4) 0.013(4)
C(14) 0.071(7) 0.073(7) 0.069(7) -0.004(6) -0.039(6) 0.020(6)
C(15) 0.037(5) 0.101(9) 0.073(8) -0.009(6) -0.001(5) -0.012(6)
C(16) 0.039(5) 0.052(5) 0.042(5) -0.004(4) -0.008(4) 0.007(4)
C(17) 0.045(5) 0.063(6) 0.051(6) -0.005(5) 0.001(4) -0.006(5)
C(18) 0.056(6) 0.044(5) 0.040(5) -0.002(4) -0.008(4) 0.001(4)
C(19) 0.075(8) 0.066(7) 0.072(8) -0.012(6) -0.018(6) -0.019(6)
C(20) 0.067(8) 0.116(10) 0.070(8) -0.038(7) -0.009(6) 0.015(7)
C(21) 0.045(5) 0.062(6) 0.055(6) -0.008(5) -0.005(5) -0.005(5)
C(22) 0.048(6) 0.073(7) 0.063(7) 0.003(5) -0.004(5) -0.006(5)
C(23) 0.048(6) 0.064(6) 0.051(6) 0.002(5) -0.016(5) -0.008(5)
C(24) 0.072(8) 0.050(6) 0.086(8) -0.002(5) -0.021(6) 0.002(5)
C(25) 0.036(4) 0.031(4) 0.037(4) -0.003(3) -0.007(3) 0.001(3)
C(26) 0.050(5) 0.044(5) 0.041(5) -0.005(4) -0.011(4) 0.004(4)
C(27) 0.065(6) 0.066(7) 0.035(5) -0.010(5) -0.009(4) -0.003(4)
C(28) 0.063(7) 0.056(6) 0.056(6) -0.005(5) -0.003(5) -0.021(5)
C(29) 0.061(6) 0.039(5) 0.063(6) 0.002(4) -0.017(5) -0.002(4)
C(30) 0.045(5) 0.043(5) 0.044(5) 0.001(4) -0.013(4) 0.001(4)
C(31) 0.038(4) 0.033(4) 0.045(5) -0.001(3) -0.012(4) 0.004(3)
C(32) 0.041(5) 0.042(5) 0.075(7) 0.001(4) -0.018(5) -0.007(5)
C(33) 0.040(5) 0.060(6) 0.082(7) -0.004(5) -0.025(5) -0.001(5)
C(34) 0.048(6) 0.058(6) 0.067(7) 0.009(5) -0.020(5) 0.005(5)
C(35) 0.054(6) 0.041(5) 0.069(7) 0.010(4) -0.017(5) -0.002(5)
C(36) 0.045(5) 0.043(5) 0.069(6) -0.008(4) -0.020(5) 0.004(4)
C(37) 0.047(5) 0.041(5) 0.033(4) -0.005(4) -0.012(4) -0.003(3)
C(38) 0.050(6) 0.111(9) 0.048(6) -0.014(6) -0.012(5) 0.008(6)
C(39) 0.068(8) 0.18(2) 0.043(6) -0.039(9) -0.014(6) 0.025(8)
C(40) 0.100(10) 0.094(9) 0.043(6) -0.034(7) -0.031(6) 0.011(6)
C(41) 0.088(9) 0.053(6) 0.072(7) -0.004(6) -0.052(7) -0.000(5)
C(42) 0.052(6) 0.057(6) 0.050(6) -0.003(4) -0.024(5) 0.004(4)
C(43) 0.040(5) 0.035(4) 0.056(5) -0.008(4) -0.020(4) 0.007(4)
C(44) 0.051(6) 0.059(6) 0.068(7) -0.014(5) -0.012(5) -0.012(5)
C(45) 0.066(7) 0.055(7) 0.106(10) -0.022(6) -0.029(7) -0.008(6)
C(46) 0.063(7) 0.063(7) 0.105(10) -0.028(6) -0.029(7) 0.013(7)
C(47) 0.054(7) 0.085(8) 0.082(8) -0.029(6) 0.001(6) 0.003(7)
C(48) 0.050(6) 0.055(6) 0.069(7) -0.015(5) -0.007(5) -0.002(5)

loop_
_atom_type_symbol
_atom_type_description
_atom_type_scat_dispersion_real
_atom_type_scat_dispersion_imag
_atom_type_scat_source
C C 0.003 0.002
;
International Tables for Crystallography
(1992, Vol. C, Tables 4.2.6.8 and 6.1.1.4)
;
H H 0.000 0.000
;
International Tables for Crystallography
(1992, Vol. C, Table 6.1.1.4)
;
N N 0.006 0.003
;
International Tables for Crystallography
(1992, Vol. C, Tables 4.2.6.8 and 6.1.1.4)
;
O O 0.011 0.006
;
International Tables for Crystallography
(1992, Vol. C, Tables 4.2.6.8 and 6.1.1.4)
;
Tb Tb -0.172 4.154
;
International Tables for Crystallography
(1992, Vol. C, Tables 4.2.6.8 and 6.1.1.4)
;
Ru Ru -1.259 0.836
;
International Tables for Crystallography
(1992, Vol. C, Tables 4.2.6.8 and 6.1.1.4)
;
P P 0.102 0.094
;
International Tables for Crystallography
(1992, Vol. C, Tables 4.2.6.8 and 6.1.1.4)
;

loop_
_geom_angle_atom_site_label_1
_geom_angle_atom_site_label_2
_geom_angle_atom_site_label_3
_geom_angle
_geom_angle_publ_flag
_geom_angle_site_symmetry_1
_geom_angle_site_symmetry_2
_geom_angle_site_symmetry_3
O(9) Tb(1) O(10) 51.4(2) yes . . .
O(9) Tb(1) O(12) 75.2(2) yes . . .
O(9) Tb(1) O(13) 121.7(2) yes . . .
O(9) Tb(1) N(1) 74.1(2) yes . . .
O(9) Tb(1) N(2) 127.2(2) yes . . .
O(9) Tb(1) N(3) 139.5(3) yes . . .
O(9) Tb(1) N(4) 78.9(3) yes . . .
O(10) Tb(1) O(12) 73.9(2) yes . . .
O(10) Tb(1) O(13) 120.0(2) yes . . .
O(10) Tb(1) N(1) 124.2(2) yes . . .
O(10) Tb(1) N(2) 76.5(2) yes . . .
O(10) Tb(1) N(3) 147.0(2) yes . . .
O(10) Tb(1) N(4) 75.2(2) yes . . .
O(12) Tb(1) O(13) 51.9(2) yes . . .
O(12) Tb(1) N(1) 82.5(2) yes . . .
O(12) Tb(1) N(2) 84.0(2) yes . . .
O(12) Tb(1) N(3) 134.1(2) yes . . .
O(12) Tb(1) N(4) 147.9(2) yes . . .
O(13) Tb(1) N(1) 76.2(2) yes . . .
O(13) Tb(1) N(2) 74.7(2) yes . . .
O(13) Tb(1) N(3) 82.5(2) yes . . .
O(13) Tb(1) N(4) 158.9(2) yes . . .
N(1) Tb(1) N(2) 150.3(2) yes . . .
N(1) Tb(1) N(3) 82.4(2) yes . . .
N(1) Tb(1) N(4) 108.4(3) yes . . .
N(2) Tb(1) N(3) 88.3(2) yes . . .
N(2) Tb(1) N(4) 97.0(3) yes . . .
N(3) Tb(1) N(4) 77.9(2) yes . . .
O(1) Ru(1) O(2) 90.4(2) yes . . .
O(1) Ru(1) O(3) 179.7(2) yes . . .
O(1) Ru(1) O(4) 89.4(2) yes . . .
O(1) Ru(1) C(1) 89.3(3) yes . . .
O(1) Ru(1) C(2) 94.2(3) yes . . .
O(2) Ru(1) O(3) 89.6(2) yes . . .
O(2) Ru(1) O(4) 179.6(2) yes . . .
O(2) Ru(1) C(1) 86.3(3) yes . . .
O(2) Ru(1) C(2) 91.7(3) yes . . .
O(3) Ru(1) O(4) 90.6(2) yes . . .
O(3) Ru(1) C(1) 91.0(3) yes . . .
O(3) Ru(1) C(2) 85.5(3) yes . . .
O(4) Ru(1) C(1) 94.1(3) yes . . .
O(4) Ru(1) C(2) 88.0(3) yes . . .
C(1) Ru(1) C(2) 176.0(3) yes . . .
O(5) Ru(2) O(6) 90.0(2) yes . . .
O(5) Ru(2) C(3) 92.6(3) yes . . .
O(6) Ru(2) C(3) 92.1(3) yes . . .
O(7) Ru(3) O(8) 90.7(3) yes . . .
O(7) Ru(3) C(4) 91.1(3) yes . . .
O(8) Ru(3) C(4) 95.2(3) yes . . .
C(25) P(1) C(31) 109.7(4) yes . . .
C(25) P(1) C(37) 109.2(4) yes . . .
C(25) P(1) C(43) 109.9(4) yes . . .
C(31) P(1) C(37) 107.3(4) yes . . .
C(31) P(1) C(43) 112.4(4) yes . . .
C(37) P(1) C(43) 108.2(5) yes . . .
C(6) O(1) Ru(1) 124.3(5) yes . . .
C(8) O(2) Ru(1) 123.3(5) yes . . .
C(11) O(3) Ru(1) 122.7(5) yes . . .
C(13) O(4) Ru(1) 122.1(5) yes . . .
C(16) O(5) Ru(2) 123.9(6) yes . . .
C(18) O(6) Ru(2) 124.0(6) yes . . .
C(21) O(7) Ru(3) 123.0(6) yes . . .
C(23) O(8) Ru(3) 123.2(6) yes . . .
N(5) O(9) Tb(1) 97.3(5) yes . . .
N(5) O(10) Tb(1) 94.9(4) yes . . .
N(6) O(12) Tb(1) 97.2(4) yes . . .
N(6) O(13) Tb(1) 94.5(4) yes . . .
C(2) N(2) Tb(1) 164.5(6) yes . . .
C(3) N(3) Tb(1) 165.2(7) yes . . .
C(4) N(4) Tb(1) 152.8(9) yes . . .
O(9) N(5) O(10) 116.4(6) yes . . .
O(9) N(5) O(11) 122.0(8) yes . . .
O(10) N(5) O(11) 121.6(8) yes . . .
O(12) N(6) O(13) 116.4(6) yes . . .
O(12) N(6) O(14) 121.2(7) yes . . .
O(13) N(6) O(14) 122.4(7) yes . . .
Ru(1) C(2) N(2) 171.3(7) yes . . .
Ru(2) C(3) N(3) 176.3(6) yes . . .
Ru(3) C(4) N(4) 171.7(9) yes . . .
C(6) C(5) H(1) 109(1) no . . .
C(6) C(5) H(2) 109(1) no . . .
C(6) C(5) H(3) 109(1) no . . .
H(1) C(5) H(2) 109(1) no . . .
H(1) C(5) H(3) 109(1) no . . .
H(2) C(5) H(3) 109(1) no . . .
C(7) C(6) O(1) 123.6(8) yes . . .
C(7) C(6) C(5) 120.5(9) yes . . .
O(1) C(6) C(5) 115.9(8) yes . . .
C(8) C(7) H(4) 116(1) no . . .
C(8) C(7) C(6) 127.6(9) yes . . .
H(4) C(7) C(6) 116(1) no . . .
C(9) C(8) O(2) 114.3(8) yes . . .
C(9) C(8) C(7) 120.9(9) yes . . .
O(2) C(8) C(7) 124.7(8) yes . . .
H(5) C(9) H(6) 109(1) no . . .
H(5) C(9) H(7) 109(1) no . . .
H(5) C(9) C(8) 109(1) no . . .
H(6) C(9) H(7) 109(1) no . . .
H(6) C(9) C(8) 109(1) no . . .
H(7) C(9) C(8) 109(1) no . . .
C(11) C(10) H(8) 109(1) no . . .
C(11) C(10) H(9) 109(1) no . . .
C(11) C(10) H(10) 109(1) no . . .
H(8) C(10) H(9) 109(1) no . . .
H(8) C(10) H(10) 109(1) no . . .
H(9) C(10) H(10) 109(1) no . . .
C(12) C(11) O(3) 125.0(9) yes . . .
C(12) C(11) C(10) 121.3(9) yes . . .
O(3) C(11) C(10) 113.7(8) yes . . .
C(13) C(12) H(11) 116(1) no . . .
C(13) C(12) C(11) 126.6(9) yes . . .
H(11) C(12) C(11) 116(1) no . . .
C(14) C(13) O(4) 114.7(8) yes . . .
C(14) C(13) C(12) 119.6(9) yes . . .
O(4) C(13) C(12) 125.7(8) yes . . .
H(12) C(14) H(13) 109(1) no . . .
H(12) C(14) H(14) 109(1) no . . .
H(12) C(14) C(13) 109(1) no . . .
H(13) C(14) H(14) 109(1) no . . .
H(13) C(14) C(13) 109(1) no . . .
H(14) C(14) C(13) 109(1) no . . .
C(16) C(15) H(15) 109(1) no . . .
C(16) C(15) H(16) 109(1) no . . .
C(16) C(15) H(17) 109(1) no . . .
H(15) C(15) H(16) 109(1) no . . .
H(15) C(15) H(17) 109(1) no . . .
H(16) C(15) H(17) 109(1) no . . .
C(17) C(16) O(5) 125.0(8) yes . . .
C(17) C(16) C(15) 119.4(8) yes . . .
O(5) C(16) C(15) 115.6(9) yes . . .
C(18) C(17) H(18) 116(1) no . . .
C(18) C(17) C(16) 126.4(8) yes . . .
H(18) C(17) C(16) 116(1) no . . .
C(19) C(18) O(6) 115.0(9) yes . . .
C(19) C(18) C(17) 120.2(8) yes . . .
O(6) C(18) C(17) 124.8(9) yes . . .
H(19) C(19) H(20) 109(1) no . . .
H(19) C(19) H(21) 109(1) no . . .
H(19) C(19) C(18) 109(1) no . . .
H(20) C(19) H(21) 109(1) no . . .
H(20) C(19) C(18) 109(1) no . . .
H(21) C(19) C(18) 109(1) no . . .
C(21) C(20) H(22) 110(1) no . . .
C(21) C(20) H(23) 109(1) no . . .
C(21) C(20) H(24) 109(1) no . . .
H(22) C(20) H(23) 109(1) no . . .
H(22) C(20) H(24) 109(1) no . . .
H(23) C(20) H(24) 109(1) no . . .
C(22) C(21) O(7) 125.0(8) yes . . .
C(22) C(21) C(20) 117.7(8) yes . . .
O(7) C(21) C(20) 117.3(9) yes . . .
C(23) C(22) H(25) 116(1) no . . .
C(23) C(22) C(21) 126.8(8) yes . . .
H(25) C(22) C(21) 116(1) no . . .
C(24) C(23) O(8) 115.7(8) yes . . .
C(24) C(23) C(22) 120.8(8) yes . . .
O(8) C(23) C(22) 123.6(9) yes . . .
H(26) C(24) H(27) 109(1) no . . .
H(26) C(24) H(28) 109(1) no . . .
H(26) C(24) C(23) 109(1) no . . .
H(27) C(24) H(28) 109(1) no . . .
H(27) C(24) C(23) 109(1) no . . .
H(28) C(24) C(23) 109(1) no . . .
C(26) C(25) C(30) 119.7(8) yes . . .
C(26) C(25) P(1) 119.2(6) yes . . .
C(30) C(25) P(1) 121.1(7) yes . . .
C(27) C(26) H(29) 119(1) no . . .
C(27) C(26) C(25) 120.5(8) yes . . .
H(29) C(26) C(25) 119(1) no . . .
C(28) C(27) H(30) 120(1) no . . .
C(28) C(27) C(26) 119.9(9) yes . . .
H(30) C(27) C(26) 120(1) no . . .
C(29) C(28) H(31) 119(1) no . . .
C(29) C(28) C(27) 121.3(9) yes . . .
H(31) C(28) C(27) 119(1) no . . .
C(30) C(29) H(32) 120(1) no . . .
C(30) C(29) C(28) 118.3(9) yes . . .
H(32) C(29) C(28) 120(1) no . . .
H(33) C(30) C(25) 119.8(9) no . . .
H(33) C(30) C(29) 119(1) no . . .
C(25) C(30) C(29) 120.3(9) yes . . .
C(32) C(31) C(36) 118.8(8) yes . . .
C(32) C(31) P(1) 119.8(6) yes . . .
C(36) C(31) P(1) 120.8(7) yes . . .
C(33) C(32) H(34) 119(1) no . . .
C(33) C(32) C(31) 120.4(8) yes . . .
H(34) C(32) C(31) 119(1) no . . .
C(34) C(33) H(35) 120(1) no . . .
C(34) C(33) C(32) 119(1) yes . . .
H(35) C(33) C(32) 120(1) no . . .
C(35) C(34) H(36) 119(1) no . . .
C(35) C(34) C(33) 121.4(9) yes . . .
H(36) C(34) C(33) 119(1) no . . .
C(36) C(35) H(37) 120(1) no . . .
C(36) C(35) C(34) 119.4(9) yes . . .
H(37) C(35) C(34) 120(1) no . . .
H(38) C(36) C(31) 119(1) no . . .
H(38) C(36) C(35) 119(1) no . . .
C(31) C(36) C(35) 120.5(9) yes . . .
C(38) C(37) C(42) 119.6(8) yes . . .
C(38) C(37) P(1) 120.5(8) yes . . .
C(42) C(37) P(1) 119.7(6) yes . . .
C(39) C(38) H(39) 120(1) no . . .
C(39) C(38) C(37) 119(1) yes . . .
H(39) C(38) C(37) 120(1) no . . .
C(40) C(39) H(40) 120(1) no . . .
C(40) C(39) C(38) 119(1) yes . . .
H(40) C(39) C(38) 120(1) no . . .
C(41) C(40) H(41) 119(1) no . . .
C(41) C(40) C(39) 121(1) yes . . .
H(41) C(40) C(39) 119(1) no . . .
C(42) C(41) H(42) 120(1) no . . .
C(42) C(41) C(40) 119(1) yes . . .
H(42) C(41) C(40) 120(1) no . . .
H(43) C(42) C(37) 119(1) no . . .
H(43) C(42) C(41) 119(1) no . . .
C(37) C(42) C(41) 120.1(9) yes . . .
C(44) C(43) C(48) 119.0(9) yes . . .
C(44) C(43) P(1) 120.3(6) yes . . .
C(48) C(43) P(1) 120.7(7) yes . . .
C(45) C(44) H(44) 119(1) no . . .
C(45) C(44) C(43) 121.4(9) yes . . .
H(44) C(44) C(43) 119(1) no . . .
C(46) C(45) H(45) 120(1) no . . .
C(46) C(45) C(44) 119(1) yes . . .
H(45) C(45) C(44) 120(1) no . . .
C(47) C(46) H(46) 119(1) no . . .
C(47) C(46) C(45) 120(1) yes . . .
H(46) C(46) C(45) 119(1) no . . .
C(48) C(47) H(47) 119(1) no . . .
C(48) C(47) C(46) 120(1) yes . . .
H(47) C(47) C(46) 119(1) no . . .
H(48) C(48) C(43) 120(1) no . . .
H(48) C(48) C(47) 120(1) no . . .
C(43) C(48) C(47) 119(1) yes . . .

loop_
_geom_bond_atom_site_label_1
_geom_bond_atom_site_label_2
_geom_bond_distance
_geom_bond_publ_flag
_geom_bond_site_symmetry_1
_geom_bond_site_symmetry_2
Tb(1) O(9) 2.441(6) yes . .
Tb(1) O(10) 2.489(6) yes . .
Tb(1) O(12) 2.423(5) yes . .
Tb(1) O(13) 2.475(6) yes . .
Tb(1) N(1) 2.451(6) yes . .
Tb(1) N(2) 2.430(8) yes . .
Tb(1) N(3) 2.422(7) yes . .
Tb(1) N(4) 2.420(8) yes . .
Ru(1) O(1) 2.002(6) yes . .
Ru(1) O(2) 2.005(5) yes . .
Ru(1) O(3) 2.000(6) yes . .
Ru(1) O(4) 2.014(5) yes . .
Ru(1) C(1) 2.070(8) yes . .
Ru(1) C(2) 2.058(8) yes . .
Ru(2) O(5) 2.009(5) yes . .
Ru(2) O(6) 2.006(6) yes . .
Ru(2) C(3) 2.061(8) yes . .
Ru(3) O(7) 2.008(6) yes . .
Ru(3) O(8) 2.009(6) yes . .
Ru(3) C(4) 2.06(1) yes . .
P(1) C(25) 1.797(8) yes . .
P(1) C(31) 1.792(8) yes . .
P(1) C(37) 1.788(8) yes . .
P(1) C(43) 1.794(9) yes . .
O(1) C(6) 1.28(1) yes . .
O(2) C(8) 1.28(1) yes . .
O(3) C(11) 1.30(1) yes . .
O(4) C(13) 1.29(1) yes . .
O(5) C(16) 1.267(9) yes . .
O(6) C(18) 1.270(9) yes . .
O(7) C(21) 1.29(1) yes . .
O(8) C(23) 1.31(1) yes . .
O(9) N(5) 1.26(1) yes . .
O(10) N(5) 1.26(1) yes . .
O(11) N(5) 1.224(9) yes . .
O(12) N(6) 1.258(9) yes . .
O(13) N(6) 1.264(9) yes . .
O(14) N(6) 1.220(9) yes . .
N(2) C(2) 1.15(1) yes . .
N(3) C(3) 1.16(1) yes . .
N(4) C(4) 1.16(1) yes . .
C(5) C(6) 1.50(1) yes . .
C(5) H(1) 0.95(2) no . .
C(5) H(2) 0.95(2) no . .
C(5) H(3) 0.95(2) no . .
C(6) C(7) 1.39(1) yes . .
C(7) C(8) 1.38(1) yes . .
C(7) H(4) 0.95(1) no . .
C(8) C(9) 1.50(1) yes . .
C(9) H(5) 0.95(2) no . .
C(9) H(6) 0.95(2) no . .
C(9) H(7) 0.95(1) no . .
C(10) C(11) 1.51(2) yes . .
C(10) H(8) 0.95(2) no . .
C(10) H(9) 0.95(2) no . .
C(10) H(10) 0.95(2) no . .
C(11) C(12) 1.38(1) yes . .
C(12) C(13) 1.38(1) yes . .
C(12) H(11) 0.95(1) no . .
C(13) C(14) 1.50(1) yes . .
C(14) H(12) 0.95(2) no . .
C(14) H(13) 0.95(1) no . .
C(14) H(14) 0.95(2) no . .
C(15) C(16) 1.49(1) yes . .
C(15) H(15) 0.95(2) no . .
C(15) H(16) 0.95(2) no . .
C(15) H(17) 0.95(2) no . .
C(16) C(17) 1.38(2) yes . .
C(17) C(18) 1.40(1) yes . .
C(17) H(18) 0.95(1) no . .
C(18) C(19) 1.50(2) yes . .
C(19) H(19) 0.95(2) no . .
C(19) H(20) 0.95(2) no . .
C(19) H(21) 0.95(1) no . .
C(20) C(21) 1.50(1) yes . .
C(20) H(22) 0.95(2) no . .
C(20) H(23) 0.95(2) no . .
C(20) H(24) 0.95(2) no . .
C(21) C(22) 1.41(1) yes . .
C(22) C(23) 1.40(1) yes . .
C(22) H(25) 0.95(1) no . .
C(23) C(24) 1.47(1) yes . .
C(24) H(26) 0.95(2) no . .
C(24) H(27) 0.95(2) no . .
C(24) H(28) 0.95(1) no . .
C(25) C(26) 1.38(1) yes . .
C(25) C(30) 1.38(1) yes . .
C(26) C(27) 1.36(1) yes . .
C(26) H(29) 0.95(1) no . .
C(27) C(28) 1.36(1) yes . .
C(27) H(30) 0.95(1) no . .
C(28) C(29) 1.39(2) yes . .
C(28) H(31) 0.95(1) no . .
C(29) C(30) 1.38(1) yes . .
C(29) H(32) 0.95(1) no . .
C(30) H(33) 0.95(1) no . .
C(31) C(32) 1.38(1) yes . .
C(31) C(36) 1.38(1) yes . .
C(32) C(33) 1.39(1) yes . .
C(32) H(34) 0.95(1) no . .
C(33) C(34) 1.35(1) yes . .
C(33) H(35) 0.95(2) no . .
C(34) C(35) 1.37(2) yes . .
C(34) H(36) 0.95(1) no . .
C(35) C(36) 1.38(1) yes . .
C(35) H(37) 0.95(1) no . .
C(36) H(38) 0.95(1) no . .
C(37) C(38) 1.36(1) yes . .
C(37) C(42) 1.39(1) yes . .
C(38) C(39) 1.40(2) yes . .
C(38) H(39) 0.95(2) no . .
C(39) C(40) 1.34(2) yes . .
C(39) H(40) 0.95(2) no . .
C(40) C(41) 1.38(2) yes . .
C(40) H(41) 0.95(2) no . .
C(41) C(42) 1.37(2) yes . .
C(41) H(42) 0.95(2) no . .
C(42) H(43) 0.95(1) no . .
C(43) C(44) 1.37(1) yes . .
C(43) C(48) 1.39(1) yes . .
C(44) C(45) 1.39(2) yes . .
C(44) H(44) 0.95(1) no . .
C(45) C(46) 1.36(2) yes . .
C(45) H(45) 0.95(2) no . .
C(46) C(47) 1.35(2) yes . .
C(46) H(46) 0.95(2) no . .
C(47) C(48) 1.40(2) yes . .
C(47) H(47) 0.95(2) no . .
C(48) H(48) 0.95(2) no . .

loop_
_geom_contact_atom_site_label_1
_geom_contact_atom_site_label_2
_geom_contact_distance
_geom_contact_publ_flag
_geom_contact_site_symmetry_1
_geom_contact_site_symmetry_2
Tb(1) Tb(1) 10.9510(5) yes . 1_655
Tb(1) Ru(1) 5.5382(7) yes . .
Tb(1) Ru(2) 5.5923(4) yes . .
Tb(1) Ru(3) 5.4137(4) yes . .
